data_7003204
loop_
_publ_author_name
'Miras, Haralampos N.'
'Long, De-Liang'
'K\"ogerler, Paul'
'Cronin, Leroy'

_publ_section_title
;
 Bridging the gap between solution and solid state studies in
 polyoxometalate chemistry: Discovery of a family of [V1M17]-based
 cages encapsulating two {VVO4} moieties
;
_journal_issue 2
_journal_name_full 'Dalton Transactions'
_journal_page_first 214
_journal_page_last 221
_journal_paper_doi 10.1039/b714285d
_journal_year 2008
_chemical_formula_sum 'H34 N2 Na4 O74 V3 W17'
_chemical_formula_weight 4616.52
_chemical_name_systematic
;
?
;
_space_group_IT_number 12
_symmetry_cell_setting monoclinic
_symmetry_space_group_name_Hall '-C 2y'
_symmetry_space_group_name_H-M 'C 1 2/m 1'
_atom_sites_solution_hydrogens none
_atom_sites_solution_primary direct
_atom_sites_solution_secondary difmap
_audit_creation_method SHELXL-97
_cell_angle_alpha 90.00
_cell_angle_beta 111.810(3)
_cell_angle_gamma 90.00
_cell_formula_units_Z 6
_cell_length_a 23.414(2)
_cell_length_b 37.666(4)
_cell_length_c 13.0008(13)
_cell_measurement_reflns_used 3121
_cell_measurement_temperature 150(2)
_cell_measurement_theta_max 44.03
_cell_measurement_theta_min 4.33
_cell_volume 10644.9(18)
_computing_cell_refinement 'Bruker ApexII'
_computing_data_collection 'Bruker ApexII'
_computing_data_reduction 'Bruker ApexII'
_computing_structure_refinement 'SHELXL-97 (Sheldrick, 1997)'
_computing_structure_solution 'SHELXS-97 (Sheldrick, 1997)'
_diffrn_ambient_temperature 150(2)
_diffrn_measured_fraction_theta_full 0.992
_diffrn_measured_fraction_theta_max 0.992
_diffrn_measurement_device_type 'Bruker ApexII CCD'
_diffrn_measurement_method '\w & \p scans'
_diffrn_radiation_monochromator graphite
_diffrn_radiation_source 'fine-focus sealed tube'
_diffrn_radiation_type MoK\a
_diffrn_radiation_wavelength 0.71073
_diffrn_reflns_av_R_equivalents 0.0690
_diffrn_reflns_av_sigmaI/netI 0.0737
_diffrn_reflns_limit_h_max 24
_diffrn_reflns_limit_h_min -24
_diffrn_reflns_limit_k_max 39
_diffrn_reflns_limit_k_min -35
_diffrn_reflns_limit_l_max 13
_diffrn_reflns_limit_l_min -13
_diffrn_reflns_number 24361
_diffrn_reflns_theta_full 22.09
_diffrn_reflns_theta_max 22.09
_diffrn_reflns_theta_min 1.87
_diffrn_standards_decay_% 0
_exptl_absorpt_coefficient_mu 27.941
_exptl_absorpt_correction_T_max 0.1665
_exptl_absorpt_correction_T_min 0.0815
_exptl_absorpt_correction_type none
_exptl_absorpt_process_details SADABS
_exptl_crystal_colour green
_exptl_crystal_density_diffrn 4.321
_exptl_crystal_density_meas ?
_exptl_crystal_density_method 'not measured'
_exptl_crystal_description block
_exptl_crystal_F_000 12066
_exptl_crystal_size_max 0.18
_exptl_crystal_size_mid 0.15
_exptl_crystal_size_min 0.10
_refine_diff_density_max 2.85
_refine_diff_density_min -1.90
_refine_diff_density_rms 0.41
_refine_ls_extinction_coef none
_refine_ls_extinction_method none
_refine_ls_goodness_of_fit_ref 1.056
_refine_ls_hydrogen_treatment none
_refine_ls_matrix_type full
_refine_ls_number_parameters 663
_refine_ls_number_reflns 6698
_refine_ls_number_restraints 10
_refine_ls_restrained_S_all 1.056
_refine_ls_R_factor_all 0.0930
_refine_ls_R_factor_gt 0.0559
_refine_ls_shift/su_max 0.001
_refine_ls_shift/su_mean 0.000
_refine_ls_structure_factor_coef Fsqd
_refine_ls_weighting_details 'calc w=1/[\s^2^(Fo^2^)+(0.0654P)^2^+938.1346P] where P=(Fo^2^+2Fc^2^)/3'
_refine_ls_weighting_scheme calc
_refine_ls_wR_factor_gt 0.1292
_refine_ls_wR_factor_ref 0.1517
_reflns_number_gt 4570
_reflns_number_total 6698
_reflns_threshold_expression >2sigma(I)
_cod_data_source_file b714285d.txt
_cod_data_source_block hm335a
_cod_depositor_comments
;
The following automatic conversions were performed:
'_symmetry_cell_setting' value 'Monoclinic' changed to 'monoclinic'
according to '/home/saulius/struct/CIF-dictionaries/cif_core.dic'
dictionary named 'cif_core.dic' version 2.4.1 from 2010-06-29.

Automatic conversion script
Id: cif_fix_enum 1527 2010-12-29 10:47:43Z saulius 

The following automatic conversions were performed:

'_exptl_crystal_density_meas' value 'none' was changed to '?' - the
value is perceived as not measured.

Automatic conversion script
Id: cif_fix_values 3008 2015-01-20 13:52:24Z robertas 
;
_cod_original_cell_volume 10645.1(18)
_cod_original_sg_symbol_H-M C2/m
_cod_database_code 7003204

loop_
_symmetry_equiv_pos_as_xyz
'x, y, z'
'-x, y, -z'
'x+1/2, y+1/2, z'
'-x+1/2, y+1/2, -z'
'-x, -y, -z'
'x, -y, z'
'-x+1/2, -y+1/2, -z'
'x+1/2, -y+1/2, z'

loop_
_atom_site_label
_atom_site_type_symbol
_atom_site_fract_x
_atom_site_fract_y
_atom_site_fract_z
_atom_site_U_iso_or_equiv
_atom_site_adp_type
_atom_site_occupancy
_atom_site_symmetry_multiplicity
_atom_site_calc_flag
_atom_site_refinement_flags
_atom_site_disorder_assembly
_atom_site_disorder_group
W1 W 0.42994(6) 0.15989(4) 0.70211(10) 0.0315(4) Uani 0.96 1 d P . .
W2 W 0.33631(6) 0.16387(4) 0.84680(10) 0.0308(4) Uani 0.96 1 d P . .
W3 W 0.29560(6) 0.11505(4) 0.61222(10) 0.0321(4) Uani 0.96 1 d P . .
W4 W 0.38894(6) 0.20634(4) 0.43226(12) 0.0393(4) Uani 0.96 1 d P . .
W5 W 0.43133(6) 0.25764(4) 0.67855(10) 0.0330(4) Uani 0.96 1 d P . .
W6 W 0.33301(6) 0.26196(4) 0.83079(11) 0.0410(4) Uani 0.96 1 d P . .
W7 W 0.19064(6) 0.21461(4) 0.73577(12) 0.0403(4) Uani 0.96 1 d P . .
W8 W 0.14810(6) 0.16309(4) 0.48983(10) 0.0333(4) Uani 0.96 1 d P . .
W9 W 0.24599(6) 0.15865(4) 0.33684(11) 0.0397(4) Uani 0.96 1 d P . .
W10 W 0.17236(8) 0.0000 0.82592(15) 0.0312(5) Uani 0.96 2 d SP . .
W11 W 0.22524(6) 0.04475(4) 1.06852(11) 0.0327(4) Uani 0.96 1 d P . .
W12 W 0.02348(6) 0.04750(4) 0.74022(12) 0.0413(4) Uani 0.96 1 d P . .
W13 W 0.07938(6) 0.09441(4) 0.99536(10) 0.0340(4) Uani 0.96 1 d P . .
W14 W 0.13500(6) 0.04765(4) 1.25086(12) 0.0405(4) Uani 0.96 1 d P . .
V1 V 0.2900(2) 0.21017(14) 0.5853(4) 0.0265(12) Uani 1 1 d D . .
V2 V 0.0800(3) 0.0000 0.9945(5) 0.0291(18) Uani 1 2 d SD . .
Na1 Na 0.5000 0.1124(9) 1.0000 0.097(11) Uani 0.80 2 d SP . .
Na2 Na 0.3301(10) 0.0562(7) 0.885(2) 0.079(7) Uani 0.70 1 d P . .
Na3 Na 0.009(2) 0.0000 0.728(5) 0.071(16) Uiso 0.40 2 d SP . .
Na3' Na 0.006(3) 0.0000 0.649(5) 0.078(17) Uiso 0.40 2 d SP . .
Na4 Na 0.0491(10) 0.1493(7) 1.1988(16) 0.091(8) Uani 0.80 1 d P . .
Na5 Na 0.5382(10) 0.3464(7) 0.689(2) 0.084(8) Uani 0.70 1 d P . .
N1 N 0.5000 0.0000 1.0000 0.064(19) Uani 1 4 d S . .
N2 N 0.1688(10) 0.1105(7) 0.780(2) 0.037(7) Uani 1 1 d . . .
N3 N 0.244(3) 0.0000 0.530(6) 0.041(19) Uiso 0.50 2 d SP . .
O1 O 0.5022(10) 0.1434(6) 0.7437(16) 0.041(6) Uani 1 1 d . . .
O2 O 0.3497(9) 0.1499(6) 0.9773(16) 0.045(6) Uani 1 1 d . . .
O3 O 0.2831(9) 0.0714(6) 0.6014(15) 0.043(6) Uani 1 1 d . . .
O4 O 0.4388(10) 0.1953(7) 0.3757(17) 0.054(7) Uani 1 1 d . . .
O5 O 0.5031(10) 0.2725(6) 0.740(2) 0.063(8) Uani 1 1 d . . .
O6 O 0.3632(9) 0.2773(6) 0.9609(16) 0.045(6) Uani 1 1 d . . .
O7 O 0.1531(9) 0.2081(6) 0.8225(15) 0.040(6) Uani 1 1 d . . .
O8 O 0.0923(10) 0.1347(7) 0.467(2) 0.066(8) Uani 1 1 d . . .
O9 O 0.2370(11) 0.1271(6) 0.2403(18) 0.056(7) Uani 1 1 d . . .
O10 O 0.1995(12) 0.0000 0.723(2) 0.034(7) Uani 1 2 d S . .
O11 O 0.2840(9) 0.0726(6) 1.1102(15) 0.037(5) Uani 1 1 d . . .
O12 O 0.0152(9) 0.0710(6) 0.6257(14) 0.043(6) Uani 1 1 d . . .
O13 O 0.0949(10) 0.1369(6) 0.990(2) 0.059(7) Uani 1 1 d . . .
O14 O 0.1782(10) 0.0672(6) 1.3711(16) 0.048(6) Uani 1 1 d . . .
O15 O 0.4161(9) 0.1561(6) 0.8387(15) 0.039(6) Uani 1 1 d . A .
O16 O 0.3095(9) 0.1197(6) 0.7672(17) 0.039(6) Uani 1 1 d . A .
O17 O 0.3836(9) 0.1171(6) 0.6556(17) 0.045(6) Uani 1 1 d . . .
O18 O 0.4111(9) 0.1705(6) 0.5501(15) 0.036(5) Uani 1 1 d . . .
O19 O 0.4427(8) 0.2092(6) 0.7339(15) 0.034(5) Uani 1 1 d . . .
O20 O 0.3561(9) 0.2125(6) 0.8611(14) 0.042(6) Uani 1 1 d . . .
O21 O 0.2536(10) 0.1784(6) 0.7932(17) 0.043(6) Uani 1 1 d . . .
O22 O 0.2148(9) 0.1337(5) 0.5819(15) 0.033(5) Uani 1 1 d . . .
O23 O 0.2881(9) 0.1295(5) 0.4682(16) 0.035(5) Uani 1 1 d . . .
O24 O 0.4358(14) 0.2383(9) 0.548(3) 0.097(10) Uiso 1 1 d . . .
O25 O 0.4002(14) 0.2693(9) 0.791(3) 0.100(10) Uiso 1 1 d . . .
O26 O 0.2555(19) 0.2456(13) 0.784(4) 0.049(12) Uiso 0.50 1 d P . .
O26' O 0.2530(16) 0.2464(11) 0.859(3) 0.030(9) Uiso 0.50 1 d P . .
O27 O 0.1477(14) 0.1842(9) 0.621(3) 0.102(10) Uiso 1 1 d . . .
O28 O 0.1759(12) 0.1528(8) 0.376(2) 0.071(8) Uiso 1 1 d . . .
O29 O 0.3114(17) 0.1855(12) 0.374(3) 0.033(10) Uiso 0.50 1 d P . .
O29' O 0.332(2) 0.1693(14) 0.338(4) 0.051(13) Uiso 0.50 1 d P . .
O30 O 0.3551(11) 0.2449(8) 0.338(2) 0.072(9) Uani 1 1 d . . .
O31 O 0.2943(12) 0.3037(7) 0.7618(19) 0.075(9) Uani 1 1 d . . .
O32 O 0.1017(8) 0.1998(6) 0.4020(14) 0.034(5) Uani 1 1 d . . .
O33 O 0.2235(9) 0.0357(6) 0.9220(15) 0.045(6) Uani 1 1 d . A .
O34 O 0.2671(11) 0.0000 1.111(2) 0.051(10) Uani 1 2 d S . .
O35 O 0.1092(9) 0.0354(6) 0.7801(15) 0.039(6) Uani 1 1 d . . .
O36 O 0.1583(9) 0.0751(6) 1.0019(15) 0.038(6) Uani 1 1 d . . .
O37 O 0.1991(8) 0.0413(5) 1.1912(14) 0.030(5) Uiso 1 1 d . . .
O38 O 0.0000 0.1992(8) 0.5000 0.047(9) Uani 1 2 d S . .
O39 O 0.0474(12) 0.0855(8) 0.842(2) 0.080(8) Uiso 1 1 d . . .
O40 O 0.1102(12) 0.0859(8) 1.150(2) 0.083(9) Uiso 1 1 d . . .
O41 O 0.125(2) 0.0000 1.252(4) 0.029(13) Uiso 0.50 2 d SP . .
O41' O 0.162(3) 0.0000 1.331(5) 0.050(17) Uiso 0.50 2 d SP . .
O42 O 0.0000 0.0993(8) 1.0000 0.039(7) Uiso 1 2 d S . .
O43 O 0.0587(11) 0.0491(7) 1.271(2) 0.072(9) Uani 1 1 d . . .
O44 O 0.3280(9) 0.1728(6) 0.6626(14) 0.039(6) Uani 1 1 d . . .
O45 O 0.3444(13) 0.2330(10) 0.551(3) 0.030(9) Uiso 0.50 1 d PD . .
O45' O 0.3303(15) 0.2479(7) 0.646(3) 0.035(10) Uiso 0.50 1 d PD . .
O46 O 0.2657(14) 0.2343(9) 0.677(2) 0.020(8) Uiso 0.50 1 d PD . .
O46' O 0.2130(9) 0.2087(10) 0.567(2) 0.018(8) Uiso 0.50 1 d PD . .
O47 O 0.2288(11) 0.1943(9) 0.475(2) 0.022(8) Uiso 0.50 1 d PD . .
O47' O 0.2942(16) 0.2045(11) 0.4564(18) 0.028(9) Uiso 0.50 1 d PD . .
O48 O 0.1556(11) 0.0000 0.9904(19) 0.021(6) Uani 1 2 d S . .
O49 O 0.0311(17) 0.0000 0.8547(19) 0.020(12) Uiso 0.50 2 d SPD . .
O49' O 0.0427(16) 0.0387(7) 0.935(3) 0.038(11) Uiso 0.50 1 d PD . .
O50 O 0.0730(16) 0.0381(7) 1.063(3) 0.028(9) Uiso 0.50 1 d PD . .
O50' O 0.091(2) 0.0000 1.1341(18) 0.018(12) Uiso 0.50 2 d SPD . .
O51 O 0.5000 0.2190(11) 1.0000 0.066(11) Uani 1 2 d S . .
O52 O 0.2162(12) 0.1520(7) 0.9997(19) 0.067(8) Uani 1 1 d . . .
O53 O 0.5853(11) 0.2193(7) 0.8652(18) 0.061(7) Uani 1 1 d . . .
O54 O 0.1288(11) 0.0657(8) 0.5627(19) 0.070(8) Uani 1 1 d . . .
O55 O -0.085(2) 0.0000 0.482(4) 0.128(18) Uiso 1 2 d S . .
O56 O 0.0000 0.1929(11) 1.0000 0.071(11) Uani 1 2 d S . .
O57 O 0.2071(15) 0.2935(11) 0.930(4) 0.108(16) Uani 0.80 1 d P . .
O58 O 0.371(2) 0.1266(15) 1.211(4) 0.071(15) Uiso 0.50 1 d P . .
O59 O 0.421(3) 0.0808(18) 1.103(5) 0.093(19) Uiso 0.50 1 d P A 1
O59' O 0.440(3) 0.0602(19) 1.044(5) 0.10(2) Uiso 0.50 1 d P A 2
O61 O 0.322(2) 0.0607(13) 0.384(4) 0.055(13) Uiso 0.50 1 d P . .
O62 O 0.5000 0.121(2) 0.5000 0.07(2) Uiso 0.50 2 d SP . .
O63 O 0.339(4) 0.0000 0.734(8) 0.08(3) Uiso 0.40 2 d SP . 1
O63' O 0.382(6) 0.0000 0.845(10) 0.07(4) Uiso 0.30 2 d SP . 2
O64 O 0.384(5) 0.0000 1.282(9) 0.08(3) Uiso 0.40 2 d SP B 1
O64' O 0.400(7) 0.0000 1.229(12) 0.09(5) Uiso 0.30 2 d SP C 2
O65 O 0.466(5) 0.052(3) 0.700(10) 0.08(4) Uiso 0.25 1 d P D 1
O65' O 0.441(3) 0.056(2) 0.623(6) 0.10(2) Uiso 0.50 1 d P E 2

loop_
_atom_site_aniso_label
_atom_site_aniso_U_11
_atom_site_aniso_U_22
_atom_site_aniso_U_33
_atom_site_aniso_U_23
_atom_site_aniso_U_13
_atom_site_aniso_U_12
W1 0.0292(7) 0.0274(9) 0.0382(7) 0.0041(7) 0.0129(6) 0.0044(6)
W2 0.0284(7) 0.0265(9) 0.0355(7) 0.0030(7) 0.0097(6) 0.0001(6)
W3 0.0346(8) 0.0228(9) 0.0371(7) 0.0009(7) 0.0112(6) 0.0002(6)
W4 0.0344(8) 0.0336(10) 0.0570(9) 0.0121(8) 0.0254(7) 0.0063(7)
W5 0.0311(7) 0.0352(10) 0.0315(7) 0.0018(7) 0.0103(6) -0.0022(7)
W6 0.0454(9) 0.0318(10) 0.0349(7) -0.0024(7) 0.0022(6) 0.0009(7)
W7 0.0382(8) 0.0382(11) 0.0514(9) 0.0122(8) 0.0248(7) 0.0043(7)
W8 0.0341(8) 0.0331(10) 0.0328(7) 0.0008(7) 0.0125(6) -0.0045(7)
W9 0.0431(8) 0.0265(10) 0.0387(8) -0.0049(7) 0.0027(6) 0.0027(7)
W10 0.0294(10) 0.0270(13) 0.0393(11) 0.000 0.0153(8) 0.000
W11 0.0288(7) 0.0298(10) 0.0401(7) -0.0035(7) 0.0135(6) -0.0036(6)
W12 0.0390(8) 0.0395(11) 0.0483(8) 0.0149(7) 0.0194(7) 0.0031(7)
W13 0.0397(8) 0.0287(10) 0.0372(7) 0.0001(7) 0.0187(6) -0.0021(7)
W14 0.0321(8) 0.0394(11) 0.0498(9) -0.0170(7) 0.0151(7) -0.0038(7)
V1 0.027(3) 0.023(3) 0.027(3) 0.002(2) 0.007(2) 0.001(2)
V2 0.027(4) 0.032(5) 0.032(4) 0.000 0.015(3) 0.000
Na1 0.13(3) 0.08(3) 0.067(19) 0.000 0.020(18) 0.000
Na2 0.067(15) 0.08(2) 0.101(18) 0.017(15) 0.044(13) -0.015(14)
Na4 0.094(16) 0.10(2) 0.058(12) -0.035(13) 0.006(11) 0.004(14)
Na5 0.067(15) 0.054(18) 0.12(2) -0.004(15) 0.025(14) -0.011(13)
N1 0.08(5) 0.01(4) 0.11(5) 0.000 0.05(4) 0.000
N2 0.025(13) 0.036(19) 0.058(16) 0.012(14) 0.026(12) 0.003(13)
O1 0.061(14) 0.029(15) 0.037(12) 0.005(11) 0.023(10) -0.006(12)
O2 0.038(13) 0.059(18) 0.038(12) 0.009(12) 0.015(10) 0.001(12)
O3 0.049(13) 0.046(17) 0.031(11) 0.001(11) 0.011(10) -0.005(12)
O4 0.057(15) 0.050(18) 0.050(14) -0.013(13) 0.012(11) 0.022(13)
O5 0.052(15) 0.033(17) 0.082(17) 0.040(14) 0.000(12) -0.012(13)
O6 0.048(13) 0.056(18) 0.036(12) -0.019(12) 0.024(10) -0.015(12)
O7 0.044(12) 0.047(17) 0.028(11) 0.001(11) 0.012(9) 0.004(11)
O8 0.043(14) 0.041(18) 0.084(18) 0.012(14) -0.012(12) 0.010(13)
O9 0.085(18) 0.037(17) 0.058(15) 0.016(12) 0.041(13) 0.027(14)
O10 0.047(18) 0.03(2) 0.027(15) 0.000 0.015(13) 0.000
O11 0.052(13) 0.028(15) 0.040(12) -0.008(11) 0.026(10) 0.009(11)
O12 0.041(12) 0.064(19) 0.020(10) 0.011(11) 0.007(9) 0.011(12)
O13 0.052(15) 0.028(16) 0.11(2) 0.001(14) 0.044(14) -0.011(12)
O14 0.056(14) 0.046(17) 0.041(12) -0.004(12) 0.018(11) -0.030(13)
O15 0.042(13) 0.043(16) 0.033(11) -0.016(11) 0.017(10) 0.006(11)
O16 0.038(12) 0.031(15) 0.058(13) 0.006(11) 0.028(11) -0.002(11)
O17 0.045(13) 0.041(16) 0.060(14) 0.012(12) 0.031(11) 0.030(12)
O18 0.043(13) 0.029(15) 0.035(11) 0.000(10) 0.013(10) -0.014(11)
O19 0.038(12) 0.038(15) 0.033(11) -0.003(10) 0.022(9) 0.001(10)
O20 0.041(12) 0.062(18) 0.021(10) -0.002(11) 0.009(9) 0.025(12)
O21 0.074(16) 0.017(14) 0.054(13) -0.016(11) 0.041(12) -0.013(12)
O22 0.050(13) 0.024(14) 0.033(11) -0.003(10) 0.023(10) -0.014(11)
O23 0.045(13) 0.015(13) 0.047(12) -0.005(10) 0.021(10) -0.006(10)
O30 0.059(16) 0.09(2) 0.099(19) 0.053(17) 0.063(15) 0.037(15)
O31 0.090(19) 0.06(2) 0.045(14) -0.028(14) -0.015(13) 0.015(16)
O32 0.021(10) 0.053(17) 0.022(10) 0.002(10) 0.000(8) -0.013(10)
O33 0.044(13) 0.048(17) 0.033(12) 0.007(11) 0.002(10) -0.013(12)
O34 0.009(14) 0.08(3) 0.06(2) 0.000 0.009(14) 0.000
O35 0.047(13) 0.043(16) 0.032(11) -0.008(11) 0.020(10) -0.027(12)
O36 0.057(14) 0.036(15) 0.031(11) -0.010(10) 0.027(10) -0.035(12)
O38 0.09(2) 0.03(2) 0.057(19) 0.000 0.066(19) 0.000
O43 0.064(17) 0.07(2) 0.089(19) -0.058(16) 0.032(15) -0.014(15)
O44 0.067(15) 0.045(16) 0.013(10) -0.001(10) 0.023(10) 0.003(12)
O48 0.025(14) 0.018(18) 0.030(14) 0.000 0.020(12) 0.000
O51 0.06(2) 0.08(3) 0.039(19) 0.000 0.002(16) 0.000
O52 0.081(18) 0.07(2) 0.058(15) 0.011(14) 0.030(14) 0.003(16)
O53 0.070(16) 0.06(2) 0.045(14) -0.001(13) 0.016(12) 0.006(14)
O54 0.079(18) 0.09(2) 0.043(14) 0.006(15) 0.025(13) 0.003(17)
O56 0.06(2) 0.06(3) 0.08(3) 0.000 0.02(2) 0.000
O57 0.07(2) 0.10(4) 0.18(4) -0.09(3) 0.09(3) -0.07(2)

loop_
_atom_type_symbol
_atom_type_description
_atom_type_scat_dispersion_real
_atom_type_scat_dispersion_imag
_atom_type_scat_source
W W -0.8490 6.8722 'International Tables Vol C Tables 4.2.6.8 and 6.1.1.4'
V V 0.3005 0.5294 'International Tables Vol C Tables 4.2.6.8 and 6.1.1.4'
Na Na 0.0362 0.0249 'International Tables Vol C Tables 4.2.6.8 and 6.1.1.4'
O O 0.0106 0.0060 'International Tables Vol C Tables 4.2.6.8 and 6.1.1.4'
N N 0.0061 0.0033 'International Tables Vol C Tables 4.2.6.8 and 6.1.1.4'
H H 0.0000 0.0000 'International Tables Vol C Tables 4.2.6.8 and 6.1.1.4'

loop_
_geom_angle_atom_site_label_1
_geom_angle_atom_site_label_2
_geom_angle_atom_site_label_3
_geom_angle
_geom_angle_site_symmetry_1
_geom_angle_site_symmetry_3
_geom_angle_publ_flag
O1 W1 O18 103.2(9) . . ?
O1 W1 O19 103.3(9) . . ?
O18 W1 O19 88.7(8) . . ?
O1 W1 O17 100.0(9) . . ?
O18 W1 O17 87.9(9) . . ?
O19 W1 O17 156.5(8) . . ?
O1 W1 O15 99.8(9) . . ?
O18 W1 O15 157.1(8) . . ?
O19 W1 O15 86.5(8) . . ?
O17 W1 O15 87.6(9) . . ?
O1 W1 O44 168.9(8) . . ?
O18 W1 O44 84.4(7) . . ?
O19 W1 O44 84.8(8) . . ?
O17 W1 O44 71.8(8) . . ?
O15 W1 O44 72.8(7) . . ?
O2 W2 O21 104.1(9) . . ?
O2 W2 O20 104.9(10) . . ?
O21 W2 O20 86.3(9) . . ?
O2 W2 O15 100.7(9) . . ?
O21 W2 O15 155.2(8) . . ?
O20 W2 O15 86.9(9) . . ?
O2 W2 O16 99.9(10) . . ?
O21 W2 O16 88.1(8) . . ?
O20 W2 O16 155.3(8) . . ?
O15 W2 O16 88.2(8) . . ?
O2 W2 O44 168.5(9) . . ?
O21 W2 O44 84.1(8) . . ?
O20 W2 O44 83.5(8) . . ?
O15 W2 O44 71.4(7) . . ?
O16 W2 O44 72.0(8) . . ?
O3 W3 O23 104.5(9) . . ?
O3 W3 O22 102.4(9) . . ?
O23 W3 O22 88.2(8) . . ?
O3 W3 O17 101.5(10) . . ?
O23 W3 O17 88.6(8) . . ?
O22 W3 O17 156.0(9) . . ?
O3 W3 O16 97.7(9) . . ?
O23 W3 O16 157.8(9) . . ?
O22 W3 O16 87.3(8) . . ?
O17 W3 O16 86.7(8) . . ?
O3 W3 O44 168.2(8) . . ?
O23 W3 O44 84.8(7) . . ?
O22 W3 O44 84.8(8) . . ?
O17 W3 O44 71.2(8) . . ?
O16 W3 O44 73.1(8) . . ?
O4 W4 O29 117.2(15) . . ?
O4 W4 O30 96.0(10) . . ?
O29 W4 O30 87.1(15) . . ?
O4 W4 O24 102.4(12) . . ?
O29 W4 O24 140.3(16) . . ?
O30 W4 O24 90.3(14) . . ?
O4 W4 O18 98.6(10) . . ?
O29 W4 O18 87.8(13) . . ?
O30 W4 O18 165.4(9) . . ?
O24 W4 O18 84.9(11) . . ?
O4 W4 O29' 88.7(16) . . ?
O29 W4 O29' 29.3(15) . . ?
O30 W4 O29' 96.7(16) . . ?
O24 W4 O29' 166.3(16) . . ?
O18 W4 O29' 85.4(14) . . ?
O4 W4 O47' 155.6(11) . . ?
O29 W4 O47' 38.4(15) . . ?
O30 W4 O47' 85.3(11) . . ?
O24 W4 O47' 101.9(11) . . ?
O18 W4 O47' 82.2(10) . . ?
O29' W4 O47' 67.1(16) . . ?
O4 W4 O45 161.7(10) . . ?
O29 W4 O45 81.1(14) . . ?
O30 W4 O45 85.0(11) . . ?
O24 W4 O45 59.3(11) . . ?
O18 W4 O45 80.6(10) . . ?
O29' W4 O45 109.4(15) . . ?
O47' W4 O45 42.6(10) . . ?
O5 W5 O24 100.2(13) . . ?
O5 W5 O25 99.3(13) . . ?
O24 W5 O25 160.3(13) . . ?
O5 W5 O32 96.4(9) . 7_556 ?
O24 W5 O32 88.7(12) . 7_556 ?
O25 W5 O32 91.9(12) . 7_556 ?
O5 W5 O19 99.4(9) . . ?
O24 W5 O19 85.6(12) . . ?
O25 W5 O19 88.4(12) . . ?
O32 W5 O19 164.0(8) 7_556 . ?
O5 W5 O45' 159.8(12) . . ?
O24 W5 O45' 99.9(12) . . ?
O25 W5 O45' 60.8(12) . . ?
O32 W5 O45' 81.6(10) 7_556 . ?
O19 W5 O45' 84.6(10) . . ?
O5 W5 O45 161.5(12) . . ?
O24 W5 O45 61.4(12) . . ?
O25 W5 O45 99.2(12) . . ?
O32 W5 O45 82.7(10) 7_556 . ?
O19 W5 O45 81.4(11) . . ?
O45' W5 O45 38.5(11) . . ?
O6 W6 O26 116.9(16) . . ?
O6 W6 O25 98.6(12) . . ?
O26 W6 O25 144.5(17) . . ?
O6 W6 O31 98.1(11) . . ?
O26 W6 O31 83.0(17) . . ?
O25 W6 O31 92.8(14) . . ?
O6 W6 O20 98.3(10) . . ?
O26 W6 O20 84.9(16) . . ?
O25 W6 O20 89.9(12) . . ?
O31 W6 O20 162.7(9) . . ?
O6 W6 O26' 89.4(12) . . ?
O26 W6 O26' 27.8(14) . . ?
O25 W6 O26' 170.6(15) . . ?
O31 W6 O26' 90.7(14) . . ?
O20 W6 O26' 84.1(13) . . ?
O6 W6 O46 159.4(10) . . ?
O26 W6 O46 42.9(16) . . ?
O25 W6 O46 101.6(12) . . ?
O31 W6 O46 84.8(11) . . ?
O20 W6 O46 77.9(10) . . ?
O26' W6 O46 70.1(12) . . ?
O6 W6 O45' 156.5(9) . . ?
O26 W6 O45' 86.6(16) . . ?
O25 W6 O45' 57.9(12) . . ?
O31 W6 O45' 83.1(11) . . ?
O20 W6 O45' 83.9(9) . . ?
O26' W6 O45' 114.1(12) . . ?
O46 W6 O45' 44.0(9) . . ?
O7 W7 O26 115.8(16) . . ?
O7 W7 O27 100.9(12) . . ?
O26 W7 O27 143.3(17) . . ?
O7 W7 O30 96.9(9) . 7_556 ?
O26 W7 O30 84.4(17) . 7_556 ?
O27 W7 O30 93.0(14) . 7_556 ?
O7 W7 O21 98.6(9) . . ?
O26 W7 O21 84.4(16) . . ?
O27 W7 O21 89.0(12) . . ?
O30 W7 O21 163.7(9) 7_556 . ?
O7 W7 O26' 87.8(12) . . ?
O26 W7 O26' 28.2(14) . . ?
O27 W7 O26' 169.5(14) . . ?
O30 W7 O26' 91.7(14) 7_556 . ?
O21 W7 O26' 83.9(12) . . ?
O7 W7 O46 158.3(9) . . ?
O26 W7 O46 42.9(15) . . ?
O27 W7 O46 100.5(12) . . ?
O30 W7 O46 85.9(10) 7_556 . ?
O21 W7 O46 77.8(10) . . ?
O26' W7 O46 70.5(12) . . ?
O7 W7 O46' 157.6(9) . . ?
O26 W7 O46' 86.6(15) . . ?
O27 W7 O46' 56.8(12) . . ?
O30 W7 O46' 83.5(10) 7_556 . ?
O21 W7 O46' 84.1(9) . . ?
O26' W7 O46' 114.5(12) . . ?
O46 W7 O46' 44.1(9) . . ?
O8 W8 O32 97.5(10) . . ?
O8 W8 O28 102.3(13) . . ?
O32 W8 O28 87.9(10) . . ?
O8 W8 O27 99.7(14) . . ?
O32 W8 O27 92.5(12) . . ?
O28 W8 O27 157.7(13) . . ?
O8 W8 O22 98.4(10) . . ?
O32 W8 O22 163.9(8) . . ?
O28 W8 O22 86.1(10) . . ?
O27 W8 O22 87.5(11) . . ?
O8 W8 O46' 160.1(12) . . ?
O32 W8 O46' 81.4(10) . . ?
O28 W8 O46' 97.5(11) . . ?
O27 W8 O46' 60.6(12) . . ?
O22 W8 O46' 84.6(10) . . ?
O8 W8 O47 162.3(12) . . ?
O32 W8 O47 83.1(10) . . ?
O28 W8 O47 60.0(11) . . ?
O27 W8 O47 97.9(12) . . ?
O22 W8 O47 81.0(10) . . ?
O46' W8 O47 37.6(10) . . ?
O8 W8 Na4 64.0(10) . 1_554 ?
O32 W8 Na4 58.1(7) . 1_554 ?
O28 W8 Na4 54.9(8) . 1_554 ?
O27 W8 Na4 141.3(10) . 1_554 ?
O22 W8 Na4 127.9(7) . 1_554 ?
O46' W8 Na4 128.7(9) . 1_554 ?
O47 W8 Na4 102.3(7) . 1_554 ?
O9 W9 O29 118.0(16) . . ?
O9 W9 O28 103.7(12) . . ?
O29 W9 O28 138.3(16) . . ?
O9 W9 O31 97.4(10) . 7_556 ?
O29 W9 O31 85.4(15) . 7_556 ?
O28 W9 O31 90.3(12) . 7_556 ?
O9 W9 O23 97.9(9) . . ?
O29 W9 O23 88.7(14) . . ?
O28 W9 O23 84.7(10) . . ?
O31 W9 O23 164.6(9) 7_556 . ?
O9 W9 O29' 89.7(16) . . ?
O29 W9 O29' 29.0(16) . . ?
O28 W9 O29' 164.6(15) . . ?
O31 W9 O29' 95.7(16) 7_556 . ?
O23 W9 O29' 85.9(14) . . ?
O9 W9 O47' 157.0(11) . . ?
O29 W9 O47' 39.1(15) . . ?
O28 W9 O47' 99.2(11) . . ?
O31 W9 O47' 83.9(11) 7_556 . ?
O23 W9 O47' 82.6(10) . . ?
O29' W9 O47' 67.4(16) . . ?
O9 W9 O47 161.1(10) . . ?
O29 W9 O47 80.9(15) . . ?
O28 W9 O47 57.4(10) . . ?
O31 W9 O47 84.8(11) 7_556 . ?
O23 W9 O47 80.2(10) . . ?
O29' W9 O47 108.8(15) . . ?
O47' W9 O47 41.8(9) . . ?
O10 W10 O35 103.2(8) . . ?
O10 W10 O35 103.2(8) . 6 ?
O35 W10 O35 88.3(12) . 6 ?
O10 W10 O33 100.9(9) . . ?
O35 W10 O33 86.4(9) . . ?
O35 W10 O33 155.9(8) 6 . ?
O10 W10 O33 100.9(9) . 6 ?
O35 W10 O33 155.9(8) . 6 ?
O35 W10 O33 86.4(9) 6 6 ?
O33 W10 O33 88.8(13) . 6 ?
O10 W10 O48 168.6(11) . . ?
O35 W10 O48 84.9(7) . . ?
O35 W10 O48 84.9(7) 6 . ?
O33 W10 O48 71.2(7) . . ?
O33 W10 O48 71.2(7) 6 . ?
O10 W10 Na3 112.9(13) . . ?
O35 W10 Na3 44.3(6) . . ?
O35 W10 Na3 44.3(6) 6 . ?
O33 W10 Na3 124.2(8) . . ?
O33 W10 Na3 124.2(9) 6 . ?
O48 W10 Na3 78.5(11) . . ?
O10 W10 Na3' 97.3(13) . . ?
O35 W10 Na3' 45.3(6) . . ?
O35 W10 Na3' 45.3(6) 6 . ?
O33 W10 Na3' 131.3(8) . . ?
O33 W10 Na3' 131.3(8) 6 . ?
O48 W10 Na3' 94.2(11) . . ?
Na3 W10 Na3' 15.6(10) . . ?
O11 W11 O36 102.4(9) . . ?
O11 W11 O37 104.8(8) . . ?
O36 W11 O37 87.5(8) . . ?
O11 W11 O33 98.4(9) . . ?
O36 W11 O33 86.8(9) . . ?
O37 W11 O33 156.8(8) . . ?
O11 W11 O34 100.9(10) . . ?
O36 W11 O34 156.5(9) . . ?
O37 W11 O34 89.3(11) . . ?
O33 W11 O34 87.1(11) . . ?
O11 W11 O48 167.4(8) . . ?
O36 W11 O48 84.8(7) . . ?
O37 W11 O48 85.6(8) . . ?
O33 W11 O48 71.4(8) . . ?
O34 W11 O48 71.8(8) . . ?
O12 W12 Na3 119(2) . . ?
O12 W12 O43 98.0(10) . 2_557 ?
Na3 W12 O43 82.6(19) . 2_557 ?
O12 W12 O39 97.5(12) . . ?
Na3 W12 O39 144(2) . . ?
O43 W12 O39 93.4(12) 2_557 . ?
O12 W12 O35 97.3(9) . . ?
Na3 W12 O35 86.2(18) . . ?
O43 W12 O35 164.1(9) 2_557 . ?
O39 W12 O35 88.9(10) . . ?
O12 W12 Na3' 90.9(17) . . ?
Na3 W12 Na3' 28.4(18) . . ?
O43 W12 Na3' 90.4(18) 2_557 . ?
O39 W12 Na3' 170.3(17) . . ?
O35 W12 Na3' 85.0(17) . . ?
O12 W12 O49 160.4(10) . . ?
Na3 W12 O49 41.8(19) . . ?
O43 W12 O49 84.5(13) 2_557 . ?
O39 W12 O49 101.8(10) . . ?
O35 W12 O49 79.6(12) . . ?
Na3' W12 O49 69.6(16) . . ?
O12 W12 O49' 156.0(11) . . ?
Na3 W12 O49' 85(2) . . ?
O43 W12 O49' 82.6(11) 2_557 . ?
O39 W12 O49' 58.6(12) . . ?
O35 W12 O49' 85.2(9) . . ?
Na3' W12 O49' 113.1(17) . . ?
O49 W12 O49' 43.5(9) . . ?
O13 W13 O39 97.9(13) . . ?
O13 W13 O40 101.8(13) . . ?
O39 W13 O40 159.9(13) . . ?
O13 W13 O42 98.1(12) . . ?
O39 W13 O42 92.4(8) . . ?
O40 W13 O42 88.6(8) . . ?
O13 W13 O36 98.2(10) . . ?
O39 W13 O36 88.7(10) . . ?
O40 W13 O36 84.8(10) . . ?
O42 W13 O36 163.3(11) . . ?
O13 W13 O49' 159.2(12) . . ?
O39 W13 O49' 61.4(12) . . ?
O40 W13 O49' 99.0(12) . . ?
O42 W13 O49' 81.5(12) . . ?
O36 W13 O49' 84.4(10) . . ?
O13 W13 O50 161.7(11) . . ?
O39 W13 O50 100.3(11) . . ?
O40 W13 O50 59.9(12) . . ?
O42 W13 O50 82.9(12) . . ?
O36 W13 O50 80.5(10) . . ?
O49' W13 O50 39.2(10) . . ?
O13 W13 Na4 65.3(9) . . ?
O39 W13 Na4 140.0(9) . . ?
O40 W13 Na4 54.8(10) . . ?
O42 W13 Na4 57.4(7) . . ?
O36 W13 Na4 128.1(6) . . ?
O49' W13 Na4 128.5(10) . . ?
O50 W13 Na4 100.9(7) . . ?
O14 W14 O41 117.4(18) . . ?
O14 W14 O40 103.6(12) . . ?
O41 W14 O40 139.0(18) . . ?
O14 W14 O43 97.6(10) . . ?
O41 W14 O43 84.3(18) . . ?
O40 W14 O43 90.7(12) . . ?
O14 W14 O37 97.9(9) . . ?
O41 W14 O37 89.8(17) . . ?
O40 W14 O37 84.3(10) . . ?
O43 W14 O37 164.4(9) . . ?
O14 W14 O41' 86.9(17) . . ?
O41 W14 O41' 31.2(18) . . ?
O40 W14 O41' 167.6(18) . . ?
O43 W14 O41' 94.5(19) . . ?
O37 W14 O41' 87.7(18) . . ?
O14 W14 O50' 155.5(10) . . ?
O41 W14 O50' 38.3(17) . . ?
O40 W14 O50' 100.8(10) . . ?
O43 W14 O50' 84.5(12) . . ?
O37 W14 O50' 82.0(11) . . ?
O41' W14 O50' 68.6(16) . . ?
O14 W14 O50 162.5(11) . . ?
O41 W14 O50 80.1(18) . . ?
O40 W14 O50 58.9(11) . . ?
O43 W14 O50 84.2(11) . . ?
O37 W14 O50 80.6(9) . . ?
O41' W14 O50 110.4(17) . . ?
O50' W14 O50 41.9(8) . . ?
O47 V1 O45' 144.6(18) . . ?
O47 V1 O46' 50.6(15) . . ?
O45' V1 O46' 117.1(17) . . ?
O47 V1 O47' 58.6(16) . . ?
O45' V1 O47' 109.1(18) . . ?
O46' V1 O47' 107.0(15) . . ?
O47 V1 O45 115.1(16) . . ?
O45' V1 O45 51.7(17) . . ?
O46' V1 O45 144.1(17) . . ?
O47' V1 O45 59.7(17) . . ?
O47 V1 O46 111.5(16) . . ?
O45' V1 O46 61.5(16) . . ?
O46' V1 O46 61.8(15) . . ?
O47' V1 O46 150.7(17) . . ?
O45 V1 O46 112.1(18) . . ?
O47 V1 O44 106.6(14) . . ?
O45' V1 O44 108.7(15) . . ?
O46' V1 O44 109.6(14) . . ?
O47' V1 O44 104.7(14) . . ?
O45 V1 O44 106.2(14) . . ?
O46 V1 O44 104.5(13) . . ?
O50 V2 O50 113(2) . 6 ?
O50 V2 O49' 53.2(17) . . ?
O50 V2 O49' 143.4(18) 6 . ?
O50 V2 O49' 143.4(18) . 6 ?
O50 V2 O49' 53.2(17) 6 6 ?
O49' V2 O49' 115(3) . 6 ?
O50 V2 O50' 58.0(12) . . ?
O50 V2 O50' 58.0(12) 6 . ?
O49' V2 O50' 109.1(14) . . ?
O49' V2 O50' 109.1(14) 6 . ?
O50 V2 O49 112.5(13) . . ?
O50 V2 O49 112.5(13) 6 . ?
O49' V2 O49 60.5(13) . . ?
O49' V2 O49 60.5(13) 6 . ?
O50' V2 O49 151(2) . . ?
O50 V2 O48 107.4(12) . . ?
O50 V2 O48 107.4(12) 6 . ?
O49' V2 O48 109.1(13) . . ?
O49' V2 O48 109.1(13) 6 . ?
O50' V2 O48 105.2(17) . . ?
O49 V2 O48 104.0(17) . . ?
O50 V2 Na3 116.1(12) . . ?
O50 V2 Na3 116.1(12) 6 . ?
O49' V2 Na3 63.0(13) . . ?
O49' V2 Na3 63.0(13) 6 . ?
O50' V2 Na3 159.8(18) . . ?
O49 V2 Na3 8.9(18) . . ?
O48 V2 Na3 95.1(13) . . ?
O59' Na1 O59' 82(3) 2_657 . ?
O59' Na1 O15 108.9(15) 2_657 2_657 ?
O59' Na1 O15 124.3(15) . 2_657 ?
O59' Na1 O15 124.3(15) 2_657 . ?
O59' Na1 O15 108.9(15) . . ?
O15 Na1 O15 108.3(14) 2_657 . ?
O59' Na1 O59 106(3) 2_657 . ?
O59' Na1 O59 26.2(17) . . ?
O15 Na1 O59 106.4(13) 2_657 . ?
O15 Na1 O59 101.3(13) . . ?
O59' Na1 O59 26.2(17) 2_657 2_657 ?
O59' Na1 O59 106(3) . 2_657 ?
O15 Na1 O59 101.3(13) 2_657 2_657 ?
O15 Na1 O59 106.4(13) . 2_657 ?
O59 Na1 O59 132(3) . 2_657 ?
O63' Na2 O59' 79(3) . . ?
O63' Na2 O16 126(3) . . ?
O59' Na2 O16 107.5(18) . . ?
O63' Na2 O33 109(2) . . ?
O59' Na2 O33 123.4(17) . . ?
O16 Na2 O33 110.3(10) . . ?
O63' Na2 O63 29(3) . . ?
O59' Na2 O63 106(3) . . ?
O16 Na2 O63 107.0(17) . . ?
O33 Na2 O63 101.8(19) . . ?
O63' Na2 O59 103(3) . . ?
O59' Na2 O59 25.5(16) . . ?
O16 Na2 O59 100.0(16) . . ?
O33 Na2 O59 106.6(14) . . ?
O63 Na2 O59 131(2) . . ?
Na3' Na3 O49 165(7) . . ?
Na3' Na3 W12 92(2) . 6 ?
O49 Na3 W12 85.9(19) . 6 ?
Na3' Na3 W12 92(2) . . ?
O49 Na3 W12 85.9(19) . . ?
W12 Na3 W12 160(3) 6 . ?
Na3' Na3 O43 102(4) . 2_557 ?
O49 Na3 O43 87(2) . 2_557 ?
W12 Na3 O43 148(3) 6 2_557 ?
W12 Na3 O43 49.7(9) . 2_557 ?
Na3' Na3 O43 102(4) . 5_557 ?
O49 Na3 O43 87(2) . 5_557 ?
W12 Na3 O43 49.7(9) 6 5_557 ?
W12 Na3 O43 148(3) . 5_557 ?
O43 Na3 O43 99(2) 2_557 5_557 ?
Na3' Na3 O35 89(4) . . ?
O49 Na3 O35 79(2) . . ?
W12 Na3 O35 112(2) 6 . ?
W12 Na3 O35 48.8(12) . . ?
O43 Na3 O35 97.9(9) 2_557 . ?
O43 Na3 O35 158(2) 5_557 . ?
Na3' Na3 O35 89(4) . 6 ?
O49 Na3 O35 79(2) . 6 ?
W12 Na3 O35 48.8(12) 6 6 ?
W12 Na3 O35 112(2) . 6 ?
O43 Na3 O35 158(2) 2_557 6 ?
O43 Na3 O35 97.9(9) 5_557 6 ?
O35 Na3 O35 62.8(16) . 6 ?
Na3' Na3 O49' 147(2) . . ?
O49 Na3 O49' 30.2(7) . . ?
W12 Na3 O49' 116(2) 6 . ?
W12 Na3 O49' 56.4(14) . . ?
O43 Na3 O49' 64.3(13) 2_557 . ?
O43 Na3 O49' 109(2) 5_557 . ?
O35 Na3 O49' 65.5(14) . . ?
O35 Na3 O49' 96.3(19) 6 . ?
Na3' Na3 O49' 147(2) . 6 ?
O49 Na3 O49' 30.2(7) . 6 ?
W12 Na3 O49' 56.4(14) 6 6 ?
W12 Na3 O49' 116(2) . 6 ?
O43 Na3 O49' 109(2) 2_557 6 ?
O43 Na3 O49' 64.3(13) 5_557 6 ?
O35 Na3 O49' 96.3(19) . 6 ?
O35 Na3 O49' 65.5(14) 6 6 ?
O49' Na3 O49' 60.4(15) . 6 ?
Na3' Na3 O12 62.9(11) . 6 ?
O49 Na3 O12 115.0(12) . 6 ?
W12 Na3 O12 29.2(9) 6 6 ?
W12 Na3 O12 151(3) . 6 ?
O43 Na3 O12 144(2) 2_557 6 ?
O43 Na3 O12 57.9(8) 5_557 6 ?
O35 Na3 O12 112.9(19) . 6 ?
O35 Na3 O12 57.6(8) 6 6 ?
O49' Na3 O12 144.5(17) . 6 ?
O49' Na3 O12 85.5(8) 6 6 ?
Na3' Na3 O12 62.9(11) . . ?
O49 Na3 O12 115.0(12) . . ?
W12 Na3 O12 151(3) 6 . ?
W12 Na3 O12 29.2(9) . . ?
O43 Na3 O12 57.9(8) 2_557 . ?
O43 Na3 O12 144(2) 5_557 . ?
O35 Na3 O12 57.6(8) . . ?
O35 Na3 O12 112.9(19) 6 . ?
O49' Na3 O12 85.5(8) . . ?
O49' Na3 O12 144.5(17) 6 . ?
O12 Na3 O12 125(2) 6 . ?
Na3 Na3' W12 60.0(17) . 6 ?
Na3 Na3' W12 60.0(17) . . ?
W12 Na3' W12 117(3) 6 . ?
Na3 Na3' O55 128(6) . . ?
W12 Na3' O55 115.2(16) 6 . ?
W12 Na3' O55 115.2(16) . . ?
Na3 Na3' O49 9(4) . . ?
W12 Na3' O49 58.8(15) 6 . ?
W12 Na3' O49 58.8(15) . . ?
O55 Na3' O49 137(3) . . ?
Na3 Na3' O12 98.0(14) . 6 ?
W12 Na3' O12 38.3(4) 6 6 ?
W12 Na3' O12 154(3) . 6 ?
O55 Na3' O12 88.7(14) . 6 ?
O49 Na3' O12 97.1(14) . 6 ?
Na3 Na3' O12 98.0(14) . . ?
W12 Na3' O12 154(3) 6 . ?
W12 Na3' O12 38.3(4) . . ?
O55 Na3' O12 88.7(14) . . ?
O49 Na3' O12 97.1(14) . . ?
O12 Na3' O12 162(3) 6 . ?
Na3 Na3' O35 70(4) . . ?
W12 Na3' O35 97(2) 6 . ?
W12 Na3' O35 44.9(11) . . ?
O55 Na3' O35 147.4(15) . . ?
O49 Na3' O35 62.3(16) . . ?
O12 Na3' O35 117.8(19) 6 . ?
O12 Na3' O35 60.0(9) . . ?
Na3 Na3' O35 70(4) . 6 ?
W12 Na3' O35 44.9(11) 6 6 ?
W12 Na3' O35 97(2) . 6 ?
O55 Na3' O35 147.4(15) . 6 ?
O49 Na3' O35 62.3(16) . 6 ?
O12 Na3' O35 60.0(9) 6 6 ?
O12 Na3' O35 117.8(19) . 6 ?
O35 Na3' O35 58.7(15) . 6 ?
Na3 Na3' O43 58(3) . 2_557 ?
W12 Na3' O43 112(3) 6 2_557 ?
W12 Na3' O43 41.6(10) . 2_557 ?
O55 Na3' O43 85.0(18) . 2_557 ?
O49 Na3' O43 63.5(15) . 2_557 ?
O12 Na3' O43 140(2) 6 2_557 ?
O12 Na3' O43 58.1(8) . 2_557 ?
O35 Na3' O43 85.6(13) . 2_557 ?
O35 Na3' O43 124(2) 6 2_557 ?
Na3 Na3' O43 58(3) . 5_557 ?
W12 Na3' O43 41.6(10) 6 5_557 ?
W12 Na3' O43 112(3) . 5_557 ?
O55 Na3' O43 85.0(18) . 5_557 ?
O49 Na3' O43 63.5(15) . 5_557 ?
O12 Na3' O43 58.1(8) 6 5_557 ?
O12 Na3' O43 140(2) . 5_557 ?
O35 Na3' O43 124(2) . 5_557 ?
O35 Na3' O43 85.6(13) 6 5_557 ?
O43 Na3' O43 81.7(19) 2_557 5_557 ?
Na3 Na3' O55 141(6) . 5_556 ?
W12 Na3' O55 107.2(18) 6 5_556 ?
W12 Na3' O55 107.2(18) . 5_556 ?
O55 Na3' O55 91(3) . 5_556 ?
O49 Na3' O55 132(3) . 5_556 ?
O12 Na3' O55 80.9(13) 6 5_556 ?
O12 Na3' O55 80.9(13) . 5_556 ?
O35 Na3' O55 76.2(17) . 5_556 ?
O35 Na3' O55 76.2(17) 6 5_556 ?
O43 Na3' O55 138.8(10) 2_557 5_556 ?
O43 Na3' O55 138.8(10) 5_557 5_556 ?
O56 Na4 Na5 107.0(9) . 7_557 ?
O56 Na4 O40 108.9(10) . . ?
Na5 Na4 O40 129.4(12) 7_557 . ?
O56 Na4 O28 127.2(11) . 1_556 ?
Na5 Na4 O28 106.9(9) 7_557 1_556 ?
O40 Na4 O28 77.5(9) . 1_556 ?
O56 Na4 W13 78.1(7) . . ?
Na5 Na4 W13 139.3(9) 7_557 . ?
O40 Na4 W13 31.3(6) . . ?
O28 Na4 W13 100.3(8) 1_556 . ?
O56 Na4 W8 136.4(10) . 1_556 ?
Na5 Na4 W8 76.6(6) 7_557 1_556 ?
O40 Na4 W8 99.6(8) . 1_556 ?
O28 Na4 W8 30.5(5) 1_556 1_556 ?
W13 Na4 W8 127.8(6) . 1_556 ?
O38 Na5 Na4 114.2(9) 7_556 7_557 ?
W12 O12 Na3' 50.8(15) . . ?
W12 O12 Na3 31.8(11) . . ?
Na3' O12 Na3 19.2(13) . . ?
W1 O15 W2 122.5(10) . . ?
W1 O15 Na1 114.9(8) . . ?
W2 O15 Na1 118.0(9) . . ?
W3 O16 W2 122.1(11) . . ?
W3 O16 Na2 115.2(11) . . ?
W2 O16 Na2 119.3(10) . . ?
W1 O17 W3 123.1(10) . . ?
W1 O18 W4 148.0(12) . . ?
W1 O19 W5 148.0(10) . . ?
W2 O20 W6 151.0(11) . . ?
W2 O21 W7 151.2(12) . . ?
W3 O22 W8 148.1(10) . . ?
W3 O23 W9 148.7(11) . . ?
W5 O24 W4 137.8(17) . . ?
W6 O25 W5 141.8(19) . . ?
O26' O26 O46 165(5) . . ?
O26' O26 W6 94(4) . . ?
O46 O26 W6 86(2) . . ?
O26' O26 W7 91(4) . . ?
O46 O26 W7 84(2) . . ?
W6 O26 W7 160(3) . . ?
O26 O26' W7 61(3) . . ?
O26 O26' W6 58(3) . . ?
W7 O26' W6 116.0(17) . . ?
W7 O27 W8 143.8(18) . . ?
W8 O28 W9 141.1(15) . . ?
W8 O28 Na4 94.6(10) . 1_554 ?
W9 O28 Na4 120.3(12) . 1_554 ?
O29' O29 O47' 163(5) . . ?
O29' O29 W9 92(4) . . ?
O47' O29 W9 92(3) . . ?
O29' O29 W4 84(4) . . ?
O47' O29 W4 89(2) . . ?
W9 O29 W4 168(3) . . ?
O29 O29' W4 67(4) . . ?
O29 O29' W9 59(3) . . ?
W4 O29' W9 125(2) . . ?
W4 O30 W7 166.4(13) . 7_556 ?
W6 O31 W9 167.8(14) . 7_556 ?
W8 O32 W5 169.0(11) . 7_556 ?
W10 O33 W11 123.2(11) . . ?
W10 O33 Na2 117.3(11) . . ?
W11 O33 Na2 115.3(10) . . ?
W11 O34 W11 122.3(13) 6 . ?
W10 O35 W12 148.5(11) . . ?
W10 O35 Na3 104.1(11) . . ?
W12 O35 Na3 45.0(8) . . ?
W10 O35 Na3' 104.7(11) . . ?
W12 O35 Na3' 50.1(10) . . ?
Na3 O35 Na3' 21.5(14) . . ?
W11 O36 W13 149.4(10) . . ?
W11 O37 W14 149.0(10) . . ?
Na5 O38 Na5 106.1(14) 7_556 8_455 ?
W13 O39 W12 141.0(17) . . ?
W13 O40 W14 139.9(17) . . ?
W13 O40 Na4 93.9(12) . . ?
W14 O40 Na4 120.6(13) . . ?
O41' O41 O50' 163(6) . . ?
O41' O41 W14 87.2(17) . 6 ?
O50' O41 W14 90.7(17) . 6 ?
O41' O41 W14 87.2(17) . . ?
O50' O41 W14 90.7(17) . . ?
W14 O41 W14 165(3) 6 . ?
O41 O41' W14 61.6(16) . 6 ?
O41 O41' W14 61.6(16) . . ?
W14 O41' W14 122(3) 6 . ?
W13 O42 W13 168.8(19) . 2_557 ?
W12 O43 W14 168.1(14) 2_557 . ?
W12 O43 Na3 47.6(11) 2_557 5_557 ?
W14 O43 Na3 128.8(16) . 5_557 ?
W12 O43 Na3' 48.0(12) 2_557 5_557 ?
W14 O43 Na3' 134.0(16) . 5_557 ?
Na3 O43 Na3' 20.2(14) 5_557 5_557 ?
V1 O44 W1 123.9(10) . . ?
V1 O44 W3 123.0(10) . . ?
W1 O44 W3 94.0(8) . . ?
V1 O44 W2 121.7(10) . . ?
W1 O44 W2 93.2(7) . . ?
W3 O44 W2 92.8(7) . . ?
O45' O45 O47' 121.2(18) . . ?
O45' O45 V1 64.0(12) . . ?
O47' O45 V1 60.1(11) . . ?
O45' O45 W5 70.0(17) . . ?
O47' O45 W5 163(3) . . ?
V1 O45 W5 123.6(17) . . ?
O45' O45 W4 167(3) . . ?
O47' O45 W4 67.9(15) . . ?
V1 O45 W4 120.1(18) . . ?
W5 O45 W4 99.0(10) . . ?
O45 O45' V1 64.3(13) . . ?
O45 O45' O46 122.8(17) . . ?
V1 O45' O46 59.9(11) . . ?
O45 O45' W5 71.5(17) . . ?
V1 O45' W5 125.0(18) . . ?
O46 O45' W5 157(2) . . ?
O45 O45' W6 164(3) . . ?
V1 O45' W6 116.1(16) . . ?
O46 O45' W6 63.6(13) . . ?
W5 O45' W6 97.9(10) . . ?
O26 O46 V1 161(3) . . ?
O26 O46 O45' 123(3) . . ?
V1 O46 O45' 58.6(11) . . ?
O26 O46 O46' 125(3) . . ?
V1 O46 O46' 58.5(10) . . ?
O45' O46 O46' 111.6(16) . . ?
O26 O46 W7 52.8(18) . . ?
V1 O46 W7 122.9(17) . . ?
O45' O46 W7 173(2) . . ?
O46' O46 W7 72.9(14) . . ?
O26 O46 W6 51.5(18) . . ?
V1 O46 W6 122.7(15) . . ?
O45' O46 W6 72.4(14) . . ?
O46' O46 W6 174(2) . . ?
W7 O46 W6 102.6(9) . . ?
O47 O46' V1 64.2(11) . . ?
O47 O46' O46 122.6(16) . . ?
V1 O46' O46 59.7(10) . . ?
O47 O46' W8 72.2(17) . . ?
V1 O46' W8 125.5(18) . . ?
O46 O46' W8 156(2) . . ?
O47 O46' W7 163(3) . . ?
V1 O46' W7 115.4(14) . . ?
O46 O46' W7 63.0(13) . . ?
W8 O46' W7 97.5(10) . . ?
O46' O47 O47' 123.3(19) . . ?
O46' O47 V1 65.2(12) . . ?
O47' O47 V1 61.2(11) . . ?
O46' O47 W8 70.2(16) . . ?
O47' O47 W8 162(2) . . ?
V1 O47 W8 124.8(16) . . ?
O46' O47 W9 167(3) . . ?
O47' O47 W9 66.6(15) . . ?
V1 O47 W9 120.1(16) . . ?
W8 O47 W9 98.5(10) . . ?
O29 O47' O47 120(3) . . ?
O29 O47' O45 122(3) . . ?
O47 O47' O45 117.1(17) . . ?
O29 O47' V1 154(3) . . ?
O47 O47' V1 60.2(11) . . ?
O45 O47' V1 60.2(11) . . ?
O29 O47' W9 48.9(19) . . ?
O47 O47' W9 71.6(16) . . ?
O45 O47' W9 167(2) . . ?
V1 O47' W9 123.6(18) . . ?
O29 O47' W4 52.3(18) . . ?
O47 O47' W4 168(3) . . ?
O45 O47' W4 69.4(15) . . ?
V1 O47' W4 121.5(16) . . ?
W9 O47' W4 100.4(10) . . ?
V2 O48 W11 122.2(7) . 6 ?
V2 O48 W11 122.2(7) . . ?
W11 O48 W11 94.1(9) 6 . ?
V2 O48 W10 122.5(12) . . ?
W11 O48 W10 94.1(7) 6 . ?
W11 O48 W10 94.1(7) . . ?
Na3 O49 V2 161(4) . . ?
Na3 O49 O49' 123.7(11) . . ?
V2 O49 O49' 59.1(10) . . ?
Na3 O49 O49' 123.7(11) . 6 ?
V2 O49 O49' 59.1(10) . 6 ?
O49' O49 O49' 113(2) . 6 ?
Na3 O49 W12 52.3(6) . 6 ?
V2 O49 W12 122.5(9) . 6 ?
O49' O49 W12 173(3) . 6 ?
O49' O49 W12 72.2(10) 6 6 ?
Na3 O49 W12 52.3(6) . . ?
V2 O49 W12 122.5(9) . . ?
O49' O49 W12 72.2(10) . . ?
O49' O49 W12 173(3) 6 . ?
W12 O49 W12 102.7(11) 6 . ?
Na3 O49 Na3' 6(3) . . ?
V2 O49 Na3' 155(3) . . ?
O49' O49 Na3' 123.7(12) . . ?
O49' O49 Na3' 123.7(12) 6 . ?
W12 O49 Na3' 51.6(5) 6 . ?
W12 O49 Na3' 51.6(5) . . ?
O50 O49' V2 63.3(12) . . ?
O50 O49' O49 122.3(17) . . ?
V2 O49' O49 60.4(11) . . ?
O50 O49' W13 71.3(18) . . ?
V2 O49' W13 123.7(19) . . ?
O49 O49' W13 157(3) . . ?
O50 O49' W12 163(3) . . ?
V2 O49' W12 116.9(17) . . ?
O49 O49' W12 64.3(14) . . ?
W13 O49' W12 97.7(11) . . ?
O50 O49' Na3 148.0(16) . . ?
V2 O49' Na3 84.9(15) . . ?
O49 O49' Na3 26.1(10) . . ?
W13 O49' Na3 135.8(15) . . ?
W12 O49' Na3 38.7(8) . . ?
O49' O50 O50' 122.0(18) . . ?
O49' O50 V2 63.5(12) . . ?
O50' O50 V2 61.3(10) . . ?
O49' O50 W13 69.5(17) . . ?
O50' O50 W13 162(2) . . ?
V2 O50 W13 122.4(17) . . ?
O49' O50 W14 166(3) . . ?
O50' O50 W14 67.9(14) . . ?
V2 O50 W14 121.3(17) . . ?
W13 O50 W14 98.6(10) . . ?
O41 O50' O50 121.1(12) . . ?
O41 O50' O50 121.1(12) . 6 ?
O50 O50' O50 118(2) . 6 ?
O41 O50' V2 157(4) . . ?
O50 O50' V2 60.8(10) . . ?
O50 O50' V2 60.8(10) 6 . ?
O41 O50' W14 51.0(6) . . ?
O50 O50' W14 70.2(10) . . ?
O50 O50' W14 169(3) 6 . ?
V2 O50' W14 122.9(9) . . ?
O41 O50' W14 51.0(6) . 6 ?
O50 O50' W14 169(3) . 6 ?
O50 O50' W14 70.2(10) 6 6 ?
V2 O50' W14 122.9(9) . 6 ?
W14 O50' W14 100.9(11) . 6 ?
Na3' O55 Na3' 89(3) . 5_556 ?
Na4 O56 Na4 111.3(15) 2_557 . ?
Na1 O59 Na2 92.2(18) . . ?
Na1 O59' Na2 109(2) . . ?
Na2 O63 Na2 92(3) . 6 ?
Na2 O63' Na2 110(4) 6 . ?

loop_
_geom_bond_atom_site_label_1
_geom_bond_atom_site_label_2
_geom_bond_distance
_geom_bond_site_symmetry_2
_geom_bond_publ_flag
W1 O1 1.69(2) . ?
W1 O18 1.900(18) . ?
W1 O19 1.90(2) . ?
W1 O17 1.91(2) . ?
W1 O15 1.926(18) . ?
W1 O44 2.30(2) . ?
W2 O2 1.690(19) . ?
W2 O21 1.88(2) . ?
W2 O20 1.88(2) . ?
W2 O15 1.931(19) . ?
W2 O16 1.94(2) . ?
W2 O44 2.354(16) . ?
W3 O3 1.67(2) . ?
W3 O23 1.893(19) . ?
W3 O22 1.92(2) . ?
W3 O17 1.93(2) . ?
W3 O16 1.93(2) . ?
W3 O44 2.32(2) . ?
W4 O4 1.65(2) . ?
W4 O29 1.86(4) . ?
W4 O30 1.87(2) . ?
W4 O24 1.92(3) . ?
W4 O18 1.96(2) . ?
W4 O29' 2.01(5) . ?
W4 O47' 2.35(3) . ?
W4 O45 2.38(3) . ?
W5 O5 1.67(2) . ?
W5 O24 1.89(3) . ?
W5 O25 1.91(3) . ?
W5 O32 1.91(2) 7_556 ?
W5 O19 1.94(2) . ?
W5 O45' 2.27(3) . ?
W5 O45 2.29(3) . ?
W6 O6 1.675(19) . ?
W6 O26 1.80(4) . ?
W6 O25 1.85(3) . ?
W6 O31 1.87(3) . ?
W6 O20 1.94(2) . ?
W6 O26' 2.12(4) . ?
W6 O46 2.29(3) . ?
W6 O45' 2.44(3) . ?
W7 O7 1.686(19) . ?
W7 O26 1.83(5) . ?
W7 O27 1.86(3) . ?
W7 O30 1.91(2) 7_556 ?
W7 O21 1.94(2) . ?
W7 O26' 2.09(4) . ?
W7 O46 2.29(3) . ?
W7 O46' 2.45(3) . ?
W8 O8 1.63(2) . ?
W8 O32 1.87(2) . ?
W8 O28 1.87(3) . ?
W8 O27 1.88(3) . ?
W8 O22 1.93(2) . ?
W8 O46' 2.27(3) . ?
W8 O47 2.29(3) . ?
W8 Na4 3.666(18) 1_554 ?
W9 O9 1.68(2) . ?
W9 O29 1.75(4) . ?
W9 O28 1.90(3) . ?
W9 O31 1.91(3) 7_556 ?
W9 O23 1.96(2) . ?
W9 O29' 2.04(4) . ?
W9 O47' 2.32(3) . ?
W9 O47 2.40(3) . ?
W10 O10 1.68(3) . ?
W10 O35 1.92(2) . ?
W10 O35 1.92(2) 6 ?
W10 O33 1.92(2) . ?
W10 O33 1.92(2) 6 ?
W10 O48 2.31(2) . ?
W10 Na3 3.55(5) . ?
W10 Na3' 3.71(6) . ?
W11 O11 1.65(2) . ?
W11 O36 1.87(2) . ?
W11 O37 1.914(17) . ?
W11 O33 1.92(2) . ?
W11 O34 1.925(12) . ?
W11 O48 2.303(16) . ?
W12 O12 1.680(19) . ?
W12 Na3 1.817(10) . ?
W12 O43 1.88(2) 2_557 ?
W12 O39 1.89(3) . ?
W12 O35 1.93(2) . ?
W12 Na3' 2.10(3) . ?
W12 O49 2.291(18) . ?
W12 O49' 2.42(3) . ?
W13 O13 1.65(2) . ?
W13 O39 1.88(3) . ?
W13 O40 1.89(3) . ?
W13 O42 1.891(3) . ?
W13 O36 1.96(2) . ?
W13 O49' 2.29(4) . ?
W13 O50 2.32(3) . ?
W13 Na4 3.63(2) . ?
W14 O14 1.68(2) . ?
W14 O41 1.809(7) . ?
W14 O40 1.89(3) . ?
W14 O43 1.90(2) . ?
W14 O37 1.943(18) . ?
W14 O41' 2.05(3) . ?
W14 O50' 2.327(18) . ?
W14 O50 2.36(3) . ?
V1 O47 1.711(18) . ?
V1 O45' 1.726(19) . ?
V1 O46' 1.727(18) . ?
V1 O47' 1.728(18) . ?
V1 O45 1.730(18) . ?
V1 O46 1.749(18) . ?
V1 O44 1.77(2) . ?
V2 O50 1.725(19) . ?
V2 O50 1.725(19) 6 ?
V2 O49' 1.728(19) . ?
V2 O49' 1.728(19) 6 ?
V2 O50' 1.733(19) . ?
V2 O49 1.751(19) . ?
V2 O48 1.79(2) . ?
V2 Na3 3.24(6) . ?
Na1 O59' 2.59(7) 2_657 ?
Na1 O59' 2.59(7) . ?
Na1 O15 2.81(3) 2_657 ?
Na1 O15 2.81(3) . ?
Na1 O59 2.91(6) . ?
Na1 O59 2.91(6) 2_657 ?
Na2 O63' 2.58(7) . ?
Na2 O59' 2.65(7) . ?
Na2 O16 2.78(3) . ?
Na2 O33 2.82(3) . ?
Na2 O63 2.95(7) . ?
Na2 O59 2.99(7) . ?
Na3 Na3' 1.00(6) . ?
Na3 O49 1.53(6) . ?
Na3 W12 1.817(10) 6 ?
Na3 O43 2.44(4) 2_557 ?
Na3 O43 2.44(4) 5_557 ?
Na3 O35 2.56(5) . ?
Na3 O35 2.56(5) 6 ?
Na3 O49' 2.90(6) . ?
Na3 O49' 2.90(6) 6 ?
Na3 O12 3.01(4) 6 ?
Na3 O12 3.01(4) . ?
Na3' W12 2.10(3) 6 ?
Na3' O55 2.42(8) . ?
Na3' O49 2.51(7) . ?
Na3' O12 2.71(3) 6 ?
Na3' O12 2.71(3) . ?
Na3' O35 2.73(5) . ?
Na3' O35 2.73(5) 6 ?
Na3' O43 2.82(5) 2_557 ?
Na3' O43 2.82(5) 5_557 ?
Na3' O55 2.95(8) 5_556 ?
Na4 O56 2.92(3) . ?
Na4 Na5 2.92(3) 7_557 ?
Na4 O40 2.97(4) . ?
Na4 O28 3.01(3) 1_556 ?
Na4 W8 3.666(18) 1_556 ?
Na5 O38 2.86(3) 7_556 ?
Na5 Na4 2.92(3) 7_557 ?
O26 O26' 0.99(5) . ?
O26 O46 1.56(5) . ?
O28 Na4 3.01(3) 1_554 ?
O29 O29' 0.99(5) . ?
O29 O47' 1.46(5) . ?
O30 W7 1.91(2) 7_556 ?
O31 W9 1.91(3) 7_556 ?
O32 W5 1.91(2) 7_556 ?
O34 W11 1.925(12) 6 ?
O38 Na5 2.86(3) 7_556 ?
O38 Na5 2.86(3) 8_455 ?
O41 O41' 1.07(7) . ?
O41 O50' 1.44(6) . ?
O41 W14 1.809(7) 6 ?
O41' W14 2.05(3) 6 ?
O42 W13 1.891(3) 2_557 ?
O43 W12 1.88(2) 2_557 ?
O43 Na3 2.44(4) 5_557 ?
O43 Na3' 2.82(5) 5_557 ?
O45 O45' 1.51(5) . ?
O45 O47' 1.72(5) . ?
O45' O46 1.78(4) . ?
O46 O46' 1.79(4) . ?
O46' O47 1.47(4) . ?
O47 O47' 1.68(4) . ?
O48 W11 2.303(16) 6 ?
O49 O49' 1.75(4) . ?
O49 O49' 1.75(4) 6 ?
O49 W12 2.291(18) 6 ?
O49' O50 1.55(5) . ?
O50 O50' 1.68(3) . ?
O50' O50 1.68(3) 6 ?
O50' W14 2.327(18) 6 ?
O55 Na3' 2.95(8) 5_556 ?
O56 Na4 2.92(3) 2_557 ?
O63 Na2 2.95(7) 6 ?
O63' Na2 2.58(7) 6 ?
